data_1547896
loop_
_publ_author_name
'Jiyoung Lee'
'Ja Hun Kwak'
'Wonyoung Choe'

_publ_section_title
;
 Evolution of form in metal&#x0096;organic frameworks
;
_journal_name_full 'Nature Communications'
_journal_page_first 14070
_journal_paper_doi 10.1038/ncomms14070
_journal_volume 8
_journal_year 2017
_chemical_formula_sum 'C228 H192 Cu24 N12 O132'
_chemical_formula_weight 6736.88
_space_group_crystal_system cubic
_space_group_IT_number 225
_space_group_name_Hall '-F 4 2 3'
_space_group_name_H-M_alt 'F m -3 m'
_symmetry_space_group_name_Hall '-F 4 2 3'
_symmetry_space_group_name_H-M 'F m -3 m'
_atom_sites_solution_hydrogens geom
_cell_angle_alpha 90
_cell_angle_beta 90
_cell_angle_gamma 90
_cell_formula_units_Z 4
_cell_length_a 39.954(5)
_cell_length_b 39.954(5)
_cell_length_c 39.954(5)
_cell_measurement_reflns_used 66350
_cell_measurement_temperature 296(2)
_cell_measurement_theta_max 27.477
_cell_measurement_theta_min 3.016
_cell_volume 63779(14)
_computing_cell_refinement 'Rigaku Rapid Auto'
_computing_data_collection 'Rigaku Rapid Auto'
_computing_data_reduction 'Rigaku Rapid Auto'
_computing_molecular_graphics ORTEP
_computing_publication_material CIFTAB
_computing_structure_refinement SHELXL
_computing_structure_solution SHELXS
_diffrn_ambient_temperature 296(2)
_diffrn_measured_fraction_theta_full 0.996
_diffrn_measured_fraction_theta_max 0.994
_diffrn_measurement_device_type 'imaging plate'
_diffrn_measurement_method 'omega scans'
_diffrn_radiation_source 'fine-focus sealed tube'
_diffrn_radiation_type MoK\a
_diffrn_radiation_wavelength 0.71073
_diffrn_reflns_av_R_equivalents 0.1335
_diffrn_reflns_av_unetI/netI 0.0236
_diffrn_reflns_Laue_measured_fraction_full 0.996
_diffrn_reflns_Laue_measured_fraction_max 0.994
_diffrn_reflns_limit_h_max 49
_diffrn_reflns_limit_h_min -51
_diffrn_reflns_limit_k_max 51
_diffrn_reflns_limit_k_min -51
_diffrn_reflns_limit_l_max 51
_diffrn_reflns_limit_l_min -48
_diffrn_reflns_number 158212
_diffrn_reflns_point_group_measured_fraction_full 0.996
_diffrn_reflns_point_group_measured_fraction_max 0.994
_diffrn_reflns_theta_full 25.242
_diffrn_reflns_theta_max 27.477
_diffrn_reflns_theta_min 3.016
_exptl_absorpt_coefficient_mu 0.825
_exptl_absorpt_correction_T_max 0.929
_exptl_absorpt_correction_T_min 0.767
_exptl_absorpt_correction_type multi-scan
_exptl_absorpt_process_details 'Rigaku Rapid Auto'
_exptl_crystal_colour green
_exptl_crystal_density_diffrn 0.702
_exptl_crystal_description 'truncated octahedron'
_exptl_crystal_F_000 13584
_exptl_crystal_size_max 0.340
_exptl_crystal_size_mid 0.180
_exptl_crystal_size_min 0.090
_refine_diff_density_max 2.457
_refine_diff_density_min -0.739
_refine_diff_density_rms 0.142
_refine_ls_extinction_coef .
_refine_ls_extinction_method 'SHELXL-2014/7 (Sheldrick 2014)'
_refine_ls_goodness_of_fit_ref 1.273
_refine_ls_hydrogen_treatment constr
_refine_ls_matrix_type full
_refine_ls_number_parameters 95
_refine_ls_number_reflns 3553
_refine_ls_number_restraints 24
_refine_ls_restrained_S_all 1.311
_refine_ls_R_factor_all 0.1203
_refine_ls_R_factor_gt 0.0963
_refine_ls_shift/su_max 0.000
_refine_ls_shift/su_mean 0.000
_refine_ls_structure_factor_coef Fsqd
_refine_ls_weighting_details 'w=1/[\s^2^(Fo^2^)+(0.2000P)^2^] where P=(Fo^2^+2Fc^2^)/3'
_refine_ls_weighting_scheme calc
_refine_ls_wR_factor_gt 0.2864
_refine_ls_wR_factor_ref 0.3278
_reflns_Friedel_coverage 0.000
_reflns_Friedel_fraction_full .
_reflns_Friedel_fraction_max .
_reflns_number_gt 2479
_reflns_number_total 3553
_reflns_threshold_expression 'I > 2\s(I)'
_cod_data_source_file ncomms14070-s4.cif
_cod_data_source_block UMOM-2
_cod_original_cell_volume 63781(22)
_cod_database_code 1547896
_shelx_space_group_comment
;
The symmetry employed for this shelxl refinement is uniquely defined
by the following loop, which should always be used as a source of
symmetry information in preference to the above space-group names.
They are only intended as comments.
;

loop_
_space_group_symop_operation_xyz
'x, y, z'
'-x, -y, z'
'-x, y, -z'
'x, -y, -z'
'z, x, y'
'z, -x, -y'
'-z, -x, y'
'-z, x, -y'
'y, z, x'
'-y, z, -x'
'y, -z, -x'
'-y, -z, x'
'y, x, -z'
'-y, -x, -z'
'y, -x, z'
'-y, x, z'
'x, z, -y'
'-x, z, y'
'-x, -z, -y'
'x, -z, y'
'z, y, -x'
'z, -y, x'
'-z, y, x'
'-z, -y, -x'
'x, y+1/2, z+1/2'
'-x, -y+1/2, z+1/2'
'-x, y+1/2, -z+1/2'
'x, -y+1/2, -z+1/2'
'z, x+1/2, y+1/2'
'z, -x+1/2, -y+1/2'
'-z, -x+1/2, y+1/2'
'-z, x+1/2, -y+1/2'
'y, z+1/2, x+1/2'
'-y, z+1/2, -x+1/2'
'y, -z+1/2, -x+1/2'
'-y, -z+1/2, x+1/2'
'y, x+1/2, -z+1/2'
'-y, -x+1/2, -z+1/2'
'y, -x+1/2, z+1/2'
'-y, x+1/2, z+1/2'
'x, z+1/2, -y+1/2'
'-x, z+1/2, y+1/2'
'-x, -z+1/2, -y+1/2'
'x, -z+1/2, y+1/2'
'z, y+1/2, -x+1/2'
'z, -y+1/2, x+1/2'
'-z, y+1/2, x+1/2'
'-z, -y+1/2, -x+1/2'
'x+1/2, y, z+1/2'
'-x+1/2, -y, z+1/2'
'-x+1/2, y, -z+1/2'
'x+1/2, -y, -z+1/2'
'z+1/2, x, y+1/2'
'z+1/2, -x, -y+1/2'
'-z+1/2, -x, y+1/2'
'-z+1/2, x, -y+1/2'
'y+1/2, z, x+1/2'
'-y+1/2, z, -x+1/2'
'y+1/2, -z, -x+1/2'
'-y+1/2, -z, x+1/2'
'y+1/2, x, -z+1/2'
'-y+1/2, -x, -z+1/2'
'y+1/2, -x, z+1/2'
'-y+1/2, x, z+1/2'
'x+1/2, z, -y+1/2'
'-x+1/2, z, y+1/2'
'-x+1/2, -z, -y+1/2'
'x+1/2, -z, y+1/2'
'z+1/2, y, -x+1/2'
'z+1/2, -y, x+1/2'
'-z+1/2, y, x+1/2'
'-z+1/2, -y, -x+1/2'
'x+1/2, y+1/2, z'
'-x+1/2, -y+1/2, z'
'-x+1/2, y+1/2, -z'
'x+1/2, -y+1/2, -z'
'z+1/2, x+1/2, y'
'z+1/2, -x+1/2, -y'
'-z+1/2, -x+1/2, y'
'-z+1/2, x+1/2, -y'
'y+1/2, z+1/2, x'
'-y+1/2, z+1/2, -x'
'y+1/2, -z+1/2, -x'
'-y+1/2, -z+1/2, x'
'y+1/2, x+1/2, -z'
'-y+1/2, -x+1/2, -z'
'y+1/2, -x+1/2, z'
'-y+1/2, x+1/2, z'
'x+1/2, z+1/2, -y'
'-x+1/2, z+1/2, y'
'-x+1/2, -z+1/2, -y'
'x+1/2, -z+1/2, y'
'z+1/2, y+1/2, -x'
'z+1/2, -y+1/2, x'
'-z+1/2, y+1/2, x'
'-z+1/2, -y+1/2, -x'
'-x, -y, -z'
'x, y, -z'
'x, -y, z'
'-x, y, z'
'-z, -x, -y'
'-z, x, y'
'z, x, -y'
'z, -x, y'
'-y, -z, -x'
'y, -z, x'
'-y, z, x'
'y, z, -x'
'-y, -x, z'
'y, x, z'
'-y, x, -z'
'y, -x, -z'
'-x, -z, y'
'x, -z, -y'
'x, z, y'
'-x, z, -y'
'-z, -y, x'
'-z, y, -x'
'z, -y, -x'
'z, y, x'
'-x, -y+1/2, -z+1/2'
'x, y+1/2, -z+1/2'
'x, -y+1/2, z+1/2'
'-x, y+1/2, z+1/2'
'-z, -x+1/2, -y+1/2'
'-z, x+1/2, y+1/2'
'z, x+1/2, -y+1/2'
'z, -x+1/2, y+1/2'
'-y, -z+1/2, -x+1/2'
'y, -z+1/2, x+1/2'
'-y, z+1/2, x+1/2'
'y, z+1/2, -x+1/2'
'-y, -x+1/2, z+1/2'
'y, x+1/2, z+1/2'
'-y, x+1/2, -z+1/2'
'y, -x+1/2, -z+1/2'
'-x, -z+1/2, y+1/2'
'x, -z+1/2, -y+1/2'
'x, z+1/2, y+1/2'
'-x, z+1/2, -y+1/2'
'-z, -y+1/2, x+1/2'
'-z, y+1/2, -x+1/2'
'z, -y+1/2, -x+1/2'
'z, y+1/2, x+1/2'
'-x+1/2, -y, -z+1/2'
'x+1/2, y, -z+1/2'
'x+1/2, -y, z+1/2'
'-x+1/2, y, z+1/2'
'-z+1/2, -x, -y+1/2'
'-z+1/2, x, y+1/2'
'z+1/2, x, -y+1/2'
'z+1/2, -x, y+1/2'
'-y+1/2, -z, -x+1/2'
'y+1/2, -z, x+1/2'
'-y+1/2, z, x+1/2'
'y+1/2, z, -x+1/2'
'-y+1/2, -x, z+1/2'
'y+1/2, x, z+1/2'
'-y+1/2, x, -z+1/2'
'y+1/2, -x, -z+1/2'
'-x+1/2, -z, y+1/2'
'x+1/2, -z, -y+1/2'
'x+1/2, z, y+1/2'
'-x+1/2, z, -y+1/2'
'-z+1/2, -y, x+1/2'
'-z+1/2, y, -x+1/2'
'z+1/2, -y, -x+1/2'
'z+1/2, y, x+1/2'
'-x+1/2, -y+1/2, -z'
'x+1/2, y+1/2, -z'
'x+1/2, -y+1/2, z'
'-x+1/2, y+1/2, z'
'-z+1/2, -x+1/2, -y'
'-z+1/2, x+1/2, y'
'z+1/2, x+1/2, -y'
'z+1/2, -x+1/2, y'
'-y+1/2, -z+1/2, -x'
'y+1/2, -z+1/2, x'
'-y+1/2, z+1/2, x'
'y+1/2, z+1/2, -x'
'-y+1/2, -x+1/2, z'
'y+1/2, x+1/2, z'
'-y+1/2, x+1/2, -z'
'y+1/2, -x+1/2, -z'
'-x+1/2, -z+1/2, y'
'x+1/2, -z+1/2, -y'
'x+1/2, z+1/2, y'
'-x+1/2, z+1/2, -y'
'-z+1/2, -y+1/2, x'
'-z+1/2, y+1/2, -x'
'z+1/2, -y+1/2, -x'
'z+1/2, y+1/2, x'

loop_
_atom_site_label
_atom_site_type_symbol
_atom_site_fract_x
_atom_site_fract_y
_atom_site_fract_z
_atom_site_U_iso_or_equiv
_atom_site_adp_type
_atom_site_occupancy
_atom_site_site_symmetry_order
_atom_site_calc_flag
_atom_site_refinement_flags_posn
_atom_site_refinement_flags_adp
_atom_site_refinement_flags_occupancy
_atom_site_disorder_assembly
_atom_site_disorder_group
C1 C 0.45468(14) 0.19530(14) 0.13382(14) 0.0688(13) Uani 1 1 d . . . . .
C2 C 0.42561(16) 0.21195(16) 0.11664(17) 0.0872(19) Uani 1 1 d . . . . .
C3 C 0.41091(14) 0.1978(2) 0.08909(14) 0.0719(19) Uani 1 2 d S T P . .
H3 H 0.4198 0.1782 0.0802 0.086 Uiso 1 2 calc R U P . .
C4 C 0.3866(4) 0.2572(4) 0.1134(4) 0.203(11) Uani 1 2 d S T P . .
C5 C 0.4126(2) 0.2424(2) 0.1291(2) 0.147(4) Uani 1 1 d . . . . .
H5 H 0.4220 0.2522 0.1480 0.176 Uiso 1 1 calc R U . . .
O1 O 0.46544(10) 0.20836(11) 0.16017(10) 0.0851(13) Uani 1 1 d . . . . .
O2 O 0.46525(9) 0.16907(9) 0.12054(9) 0.0708(10) Uani 1 1 d . . . . .
O3 O 0.3731(3) 0.2868(3) 0.1269(3) 0.232(6) Uani 1 2 d S TU P . .
H3A H 0.3594 0.2821 0.1415 0.348 Uiso 1 2 calc R U P . .
O1L O 0.5000 0.10307(14) 0.10307(14) 0.135(4) Uani 1 4 d S T P . .
Cu1 Cu 0.5000 0.18834(2) 0.18834(2) 0.0518(4) Uani 1 4 d DS T P . .
Cu2 Cu 0.5000 0.14124(2) 0.14124(2) 0.0527(4) Uani 1 4 d S T P . .
N1L N 0.5000 0.22691(10) 0.22691(10) 0.0483(15) Uani 1 4 d DS T P . .
C1L C 0.5000 0.2115(3) 0.2612(3) 0.089(5) Uani 0.5 2 d DS TU P . .
H1L1 H 0.5196 0.1975 0.2637 0.107 Uiso 0.25 1 calc R U P . .
H1L2 H 0.4804 0.1975 0.2637 0.107 Uiso 0.25 1 calc R U P . .
C2L C 0.4696(3) 0.2486(3) 0.2236(3) 0.099(4) Uani 0.5 1 d D U P . .
H2L1 H 0.4496 0.2350 0.2257 0.119 Uiso 0.5 1 calc R U P . .
H2L2 H 0.4694 0.2591 0.2017 0.119 Uiso 0.5 1 calc R U P . .

loop_
_atom_site_aniso_label
_atom_site_aniso_U_11
_atom_site_aniso_U_22
_atom_site_aniso_U_33
_atom_site_aniso_U_23
_atom_site_aniso_U_13
_atom_site_aniso_U_12
C1 0.061(3) 0.075(3) 0.070(3) -0.009(3) -0.009(2) -0.002(2)
C2 0.084(4) 0.081(4) 0.097(4) -0.025(3) -0.036(3) 0.016(3)
C3 0.067(3) 0.083(5) 0.067(3) -0.012(3) -0.010(3) 0.012(3)
C4 0.225(14) 0.159(12) 0.225(14) -0.130(12) -0.138(15) 0.130(12)
C5 0.150(8) 0.137(7) 0.154(8) -0.083(6) -0.078(7) 0.070(6)
O1 0.085(3) 0.090(3) 0.081(3) -0.030(2) -0.033(2) 0.012(2)
O2 0.066(2) 0.079(2) 0.068(2) -0.0237(18) -0.0169(16) 0.0117(17)
O3 0.242(7) 0.213(10) 0.242(7) -0.117(7) -0.120(9) 0.117(7)
O1L 0.197(12) 0.104(5) 0.104(5) -0.069(6) 0.000 0.000
Cu1 0.0494(6) 0.0530(5) 0.0530(5) -0.0225(4) 0.000 0.000
Cu2 0.0492(6) 0.0544(5) 0.0544(5) -0.0212(4) 0.000 0.000
N1L 0.051(4) 0.047(2) 0.047(2) -0.019(3) 0.000 0.000
C1L 0.124(9) 0.068(7) 0.075(7) -0.010(6) 0.000 0.000
C2L 0.099(6) 0.100(6) 0.099(6) -0.064(5) -0.040(5) 0.047(5)

loop_
_atom_type_symbol
_atom_type_description
_atom_type_scat_dispersion_real
_atom_type_scat_dispersion_imag
_atom_type_scat_source
C C 0.0033 0.0016 'International Tables Vol C Tables 4.2.6.8 and 6.1.1.4'
H H 0.0000 0.0000 'International Tables Vol C Tables 4.2.6.8 and 6.1.1.4'
N N 0.0061 0.0033 'International Tables Vol C Tables 4.2.6.8 and 6.1.1.4'
O O 0.0106 0.0060 'International Tables Vol C Tables 4.2.6.8 and 6.1.1.4'
Cu Cu 0.3201 1.2651 'International Tables Vol C Tables 4.2.6.8 and 6.1.1.4'

loop_
_geom_angle_atom_site_label_1
_geom_angle_atom_site_label_2
_geom_angle_atom_site_label_3
_geom_angle
_geom_angle_site_symmetry_1
_geom_angle_site_symmetry_3
O2 C1 O1 126.3(5) . .
O2 C1 C2 116.0(4) . .
O1 C1 C2 117.7(5) . .
C3 C2 C5 118.8(6) . .
C3 C2 C1 121.0(5) . .
C5 C2 C1 120.2(5) . .
C2 C3 C2 121.2(8) 166 .
C5 C4 C5 121.5(10) 166 .
C5 C4 O3 119.0(5) 166 .
C5 C4 O3 119.0(5) . .
C4 C5 C2 119.8(7) . .
C1 O1 Cu1 123.8(4) . .
C1 O2 Cu2 122.4(3) . .
O1 Cu1 O1 90.0(3) 115 18_655
O1 Cu1 O1 166.5(2) 115 100_655
O1 Cu1 O1 88.4(3) 18_655 100_655
O1 Cu1 O1 88.4(3) 115 .
O1 Cu1 O1 166.5(2) 18_655 .
O1 Cu1 O1 90.0(3) 100_655 .
O1 Cu1 N1L 96.76(11) 115 .
O1 Cu1 N1L 96.76(11) 18_655 .
O1 Cu1 N1L 96.76(11) 100_655 .
O1 Cu1 N1L 96.76(11) . .
O1 Cu1 Cu2 83.24(11) 115 .
O1 Cu1 Cu2 83.24(11) 18_655 .
O1 Cu1 Cu2 83.24(11) 100_655 .
O1 Cu1 Cu2 83.24(11) . .
N1L Cu1 Cu2 180.00(15) . .
O2 Cu2 O2 88.7(2) 18_655 100_655
O2 Cu2 O2 90.1(2) 18_655 115
O2 Cu2 O2 168.2(2) 100_655 115
O2 Cu2 O2 168.2(2) 18_655 .
O2 Cu2 O2 90.1(2) 100_655 .
O2 Cu2 O2 88.7(2) 115 .
O2 Cu2 O1L 95.90(10) 18_655 .
O2 Cu2 O1L 95.90(10) 100_655 .
O2 Cu2 O1L 95.90(10) 115 .
O2 Cu2 O1L 95.90(10) . .
O2 Cu2 Cu1 84.10(10) 18_655 .
O2 Cu2 Cu1 84.10(10) 100_655 .
O2 Cu2 Cu1 84.10(10) 115 .
O2 Cu2 Cu1 84.10(10) . .
O1L Cu2 Cu1 180.0(2) . .
C1L N1L C1L 138.5(8) 18_655 .
C1L N1L C2L 108.6(6) 18_655 18_655
C1L N1L C2L 55.6(6) . 18_655
C1L N1L C2L 108.6(6) 18_655 115
C1L N1L C2L 55.6(6) . 115
C2L N1L C2L 108.2(11) 18_655 115
C1L N1L C2L 55.6(6) 18_655 .
C1L N1L C2L 108.6(6) . .
C2L N1L C2L 139.4(7) 18_655 .
C2L N1L C2L 56.4(12) 115 .
C1L N1L C2L 55.6(6) 18_655 100_655
C1L N1L C2L 108.6(6) . 100_655
C2L N1L C2L 56.4(12) 18_655 100_655
C2L N1L C2L 139.4(7) 115 100_655
C2L N1L C2L 108.2(11) . 100_655
C1L N1L Cu1 110.7(4) 18_655 .
C1L N1L Cu1 110.7(4) . .
C2L N1L Cu1 110.3(4) 18_655 .
C2L N1L Cu1 110.3(4) 115 .
C2L N1L Cu1 110.3(4) . .
C2L N1L Cu1 110.3(4) 100_655 .
N1L C1L C1L 110.7(4) . 138
N1L C2L C2L 110.3(4) . 138

loop_
_geom_bond_atom_site_label_1
_geom_bond_atom_site_label_2
_geom_bond_distance
_geom_bond_site_symmetry_2
C1 O2 1.248(6) .
C1 O1 1.251(6) .
C1 C2 1.504(8) .
C2 C3 1.370(7) .
C2 C5 1.413(9) .
C3 C2 1.370(7) 166
C4 C5 1.350(9) 166
C4 C5 1.350(9) .
C4 O3 1.408(14) .
O1 Cu1 1.953(4) .
O2 Cu2 1.962(3) .
O1L Cu2 2.157(8) .
Cu1 O1 1.953(4) 115
Cu1 O1 1.953(4) 18_655
Cu1 O1 1.953(4) 100_655
Cu1 N1L 2.180(6) .
Cu1 Cu2 2.6613(13) .
Cu2 O2 1.962(3) 18_655
Cu2 O2 1.962(3) 100_655
Cu2 O2 1.962(3) 115
N1L C1L 1.501(13) 18_655
N1L C1L 1.501(13) .
N1L C2L 1.498(9) 18_655
N1L C2L 1.498(9) 115
N1L C2L 1.498(9) .
N1L C2L 1.498(9) 100_655
C1L C1L 1.546(17) 138
C2L C2L 1.569(14) 138
